data_4317560
loop_
_publ_author_name
'Sam Bradley'
'Kenneth D. Camm'
'Xiaoming Liu'
'Patrick C. McGowan'
'Raheela Mumtaz'
'Karrie A. Oughton'
'Thomas J. Podesta'
'Mark Thornton-Pett'

_publ_contact_author
;
     Patrick McGowan
     School of Chemistry
     University of Leeds
     Leeds LS2 9JT
     UK
;
_publ_contact_author_email patrickm@chem.leeds.ac.uk
_publ_contact_author_fax '+44 (0)113 2336565'
_publ_contact_author_phone '+44 (0)113 2336404'
_publ_section_title
;
 Synthesis and Structural Studies of 1,1'-Bis-Amino-Functionalized
 Ferrocenes, Ferrocene Salts, and Ferrocenium Salts
;
_journal_name_full 'Inorganic Chemistry'
_journal_page_first 715
_journal_page_last 726
_journal_paper_doi 10.1021/ic010821k
_journal_volume 41
_journal_year 2002
_chemical_formula_sum 'C22 H20 Fe N2'
_chemical_formula_weight 368.25
_chemical_name_systematic
;
   ?
;
_space_group_IT_number 2
_symmetry_cell_setting triclinic
_symmetry_space_group_name_Hall '-P 1'
_symmetry_space_group_name_H-M 'P -1'
_atom_sites_solution_hydrogens geom
_atom_sites_solution_primary direct
_atom_sites_solution_secondary difmap
_audit_creation_method SHELXL-97
_cell_angle_alpha 114.054(2)
_cell_angle_beta 95.030(3)
_cell_angle_gamma 95.358(3)
_cell_formula_units_Z 4
_cell_length_a 5.8396(3)
_cell_length_b 16.6110(8)
_cell_length_c 19.99130(10)
_cell_measurement_temperature 150(2)
_cell_volume 1746.11(13)
_computing_cell_refinement 'DENZO-SMN (Otwinowski & Minor, 1996)'
_computing_data_collection 'COLLECT (Nonius, 1999)'
_computing_data_reduction 'DENZO-SMN (Otwinowski & Minor, 1996)'
_computing_molecular_graphics 'ORTEX (McArdle, 1995)'
_computing_publication_material 'local program'
_computing_structure_refinement 'SHELXL-97 (Sheldrick, 1997)'
_computing_structure_solution 'SHELXS-97 (Sheldrick, 1990)'
_diffrn_ambient_temperature 150(2)
_diffrn_detector_area_resol_mean 9.091
_diffrn_measured_fraction_theta_full 0.989
_diffrn_measured_fraction_theta_max 0.989
_diffrn_measurement_device_type 'Nonius KappaCCD area detector diffractometer'
_diffrn_measurement_method
;
     Detector set at 30mm from sample with different 2theta offsets
     1 degree phi exposures for chi=0 degree settings
     1 degree omega exposures for chi=90 degree settings
;
_diffrn_radiation_monochromator graphite
_diffrn_radiation_source 'fine-focus sealed tube'
_diffrn_radiation_type MoK\a
_diffrn_radiation_wavelength 0.71073
_diffrn_reflns_av_R_equivalents 0.0475
_diffrn_reflns_av_sigmaI/netI 0.0626
_diffrn_reflns_limit_h_max 7
_diffrn_reflns_limit_h_min -7
_diffrn_reflns_limit_k_max 20
_diffrn_reflns_limit_k_min -20
_diffrn_reflns_limit_l_max 24
_diffrn_reflns_limit_l_min -24
_diffrn_reflns_number 16039
_diffrn_reflns_theta_full 26.00
_diffrn_reflns_theta_max 26.00
_diffrn_reflns_theta_min 1.13
_exptl_absorpt_coefficient_mu 0.869
_exptl_absorpt_correction_T_max 0.8453
_exptl_absorpt_correction_T_min 0.8453
_exptl_absorpt_correction_type multi-scan
_exptl_absorpt_process_details
;
   Using multiple and symmetry-related data measurements via the program SORTAV
   See R.H. Blessing, Acta Cryst (1995), A51, 33-38
;
_exptl_crystal_colour orange
_exptl_crystal_density_diffrn 1.401
_exptl_crystal_density_method 'not measured'
_exptl_crystal_description prism
_exptl_crystal_F_000 768
_exptl_crystal_size_max 0.20
_exptl_crystal_size_mid 0.20
_exptl_crystal_size_min 0.20
_refine_diff_density_max 0.451
_refine_diff_density_min -0.547
_refine_diff_density_rms 0.091
_refine_ls_extinction_method none
_refine_ls_goodness_of_fit_ref 0.986
_refine_ls_hydrogen_treatment mixed
_refine_ls_matrix_type full
_refine_ls_number_parameters 451
_refine_ls_number_reflns 6780
_refine_ls_number_restraints 0
_refine_ls_restrained_S_all 0.986
_refine_ls_R_factor_all 0.0558
_refine_ls_R_factor_gt 0.0411
_refine_ls_shift/su_max 0.055
_refine_ls_shift/su_mean 0.007
_refine_ls_structure_factor_coef Fsqd
_refine_ls_weighting_details 'calc w=1/[\s^2^(Fo^2^)+(0.1000P)^2^+0.0000P] where P=(Fo^2^+2Fc^2^)/3'
_refine_ls_weighting_scheme calc
_refine_ls_wR_factor_gt 0.1227
_refine_ls_wR_factor_ref 0.1419
_reflns_number_gt 5537
_reflns_number_total 6780
_reflns_threshold_expression >2sigma(I)
_cod_data_source_file ic010821k_3.cif
_cod_data_source_block tjp6
_cod_original_cell_volume 1746.11(12)
_cod_database_code 4317560

loop_
_symmetry_equiv_pos_as_xyz
'x, y, z'
'-x, -y, -z'

loop_
_atom_site_label
_atom_site_type_symbol
_atom_site_fract_x
_atom_site_fract_y
_atom_site_fract_z
_atom_site_U_iso_or_equiv
_atom_site_adp_type
_atom_site_occupancy
_atom_site_symmetry_multiplicity
_atom_site_calc_flag
_atom_site_refinement_flags
_atom_site_disorder_assembly
_atom_site_disorder_group
Fe1 Fe 0.22282(6) 0.24641(2) 0.471647(19) 0.02524(13) Uani 1 1 d . . .
Fe2 Fe 0.16094(6) 0.26121(2) 1.001842(19) 0.02718(13) Uani 1 1 d . . .
C1 C 0.4722(4) 0.21653(17) 0.53227(14) 0.0304(6) Uani 1 1 d . . .
H1 H 0.5797 0.1763 0.5127 0.037 Uiso 1 1 calc R . .
C25 C 0.3460(4) -0.01513(17) 0.90085(14) 0.0286(6) Uani 1 1 d . . .
N1 N 0.5456(4) -0.02093(15) 0.87236(13) 0.0359(5) Uani 1 1 d . . .
C27 C 0.3356(5) 0.34436(17) 1.10366(14) 0.0305(6) Uani 1 1 d . . .
H27 H 0.4991 0.3568 1.1178 0.037 Uiso 1 1 calc R . .
C28 C 0.1992(5) 0.39189(16) 1.07429(14) 0.0293(5) Uani 1 1 d . . .
C2 C 0.2798(5) 0.26974(17) 0.38118(14) 0.0313(6) Uani 1 1 d . . .
H2 H 0.4121 0.3039 0.3765 0.038 Uiso 1 1 calc R . .
C3 C 0.2433(5) 0.08571(16) 0.60393(14) 0.0323(6) Uani 1 1 d . . .
N2 N -0.2519(4) 0.40107(15) 0.33880(12) 0.0332(5) Uani 1 1 d . . .
C29 C 0.2654(5) 0.25662(18) 0.90565(14) 0.0342(6) Uani 1 1 d . . .
H29 H 0.3205 0.3064 0.8966 0.041 Uiso 1 1 calc R . .
C5 C 0.0742(4) 0.30271(16) 0.40784(14) 0.0282(5) Uani 1 1 d . . .
C6 C 0.0303(5) 0.15143(17) 0.37713(14) 0.0333(6) Uani 1 1 d . . .
H6 H -0.0328 0.0931 0.3697 0.040 Uiso 1 1 calc R . .
C30 C 0.0214(5) 0.14442(17) 0.91337(14) 0.0315(6) Uani 1 1 d . . .
H30 H -0.1142 0.1060 0.9102 0.038 Uiso 1 1 calc R . .
C7 C 0.2484(5) 0.19465(17) 0.54877(14) 0.0303(6) Uani 1 1 d . . .
C8 C 0.3056(5) 0.34471(18) 0.57650(14) 0.0327(6) Uani 1 1 d . . .
H8 H 0.2811 0.4050 0.5918 0.039 Uiso 1 1 calc R . .
C31 C 0.4027(5) 0.20904(17) 0.93399(15) 0.0316(6) Uani 1 1 d . . .
H31 H 0.5667 0.2213 0.9471 0.038 Uiso 1 1 calc R . .
C9 C 0.5060(5) 0.30957(17) 0.55032(14) 0.0326(6) Uani 1 1 d . . .
H9 H 0.6412 0.3422 0.5455 0.039 Uiso 1 1 calc R . .
C32 C 0.3029(5) 0.55693(17) 1.13498(14) 0.0309(6) Uani 1 1 d . . .
C33 C 0.1849(5) 0.27497(18) 1.10816(14) 0.0336(6) Uani 1 1 d . . .
H33 H 0.2306 0.2326 1.1254 0.040 Uiso 1 1 calc R . .
C10 C -0.0304(4) 0.42349(16) 0.37155(14) 0.0282(5) Uani 1 1 d . . .
C11 C -0.0823(4) 0.22860(17) 0.40456(14) 0.0304(6) Uani 1 1 d . . .
H11 H -0.2340 0.2308 0.4183 0.036 Uiso 1 1 calc R . .
C34 C 0.2540(4) 0.13923(17) 0.93976(14) 0.0286(5) Uani 1 1 d . . .
C12 C 0.1384(5) 0.46677(19) 0.34839(16) 0.0383(7) Uani 1 1 d . . .
H12 H 0.2939 0.4814 0.3725 0.046 Uiso 1 1 calc R . .
N3 N 0.5051(4) 0.58210(18) 1.17929(15) 0.0466(6) Uani 1 1 d . . .
C13 C 0.0282(5) 0.39756(17) 0.43467(15) 0.0348(6) Uani 1 1 d . . .
H13A H 0.1672 0.4376 0.4674 0.042 Uiso 1 1 calc R . .
H13B H -0.1024 0.4056 0.4641 0.042 Uiso 1 1 calc R . .
C36 C -0.0458(5) 0.27985(18) 1.08254(15) 0.0341(6) Uani 1 1 d . . .
H36 H -0.1813 0.2415 1.0795 0.041 Uiso 1 1 calc R . .
C14 C -0.1475(5) 0.46599(18) 0.25589(15) 0.0373(6) Uani 1 1 d . . .
H14 H -0.1946 0.4800 0.2157 0.045 Uiso 1 1 calc R . .
C37 C 0.3273(5) 0.07108(17) 0.96552(15) 0.0346(6) Uani 1 1 d . . .
H37A H 0.2126 0.0598 0.9954 0.041 Uiso 1 1 calc R . .
H37B H 0.4795 0.0945 0.9973 0.041 Uiso 1 1 calc R . .
C38 C 0.2882(5) 0.47370(18) 1.06376(16) 0.0377(6) Uani 1 1 d . . .
H38A H 0.4439 0.4679 1.0478 0.045 Uiso 1 1 calc R . .
H38B H 0.1829 0.4787 1.0245 0.045 Uiso 1 1 calc R . .
C39 C -0.0368(5) 0.35274(17) 1.06213(15) 0.0324(6) Uani 1 1 d . . .
H39 H -0.1662 0.3719 1.0436 0.039 Uiso 1 1 calc R . .
C15 C 0.1455(5) 0.27455(18) 0.57610(15) 0.0323(6) Uani 1 1 d . . .
H15 H -0.0040 0.2799 0.5914 0.039 Uiso 1 1 calc R . .
C16 C 0.2537(5) 0.17677(17) 0.36276(14) 0.0322(6) Uani 1 1 d . . .
H16 H 0.3659 0.1383 0.3441 0.039 Uiso 1 1 calc R . .
C17 C 0.1435(5) 0.10412(19) 0.54065(17) 0.0409(7) Uani 1 1 d . . .
H17A H -0.0270 0.1016 0.5393 0.049 Uiso 1 1 calc R . .
H17B H 0.1752 0.0579 0.4935 0.049 Uiso 1 1 calc R . .
C40 C 0.0290(5) 0.21674(18) 0.89292(14) 0.0338(6) Uani 1 1 d . . .
H40 H -0.1006 0.2355 0.8740 0.041 Uiso 1 1 calc R . .
C18 C -0.3043(5) 0.42234(18) 0.28182(15) 0.0370(6) Uani 1 1 d . . .
H18 H -0.4600 0.4062 0.2578 0.044 Uiso 1 1 calc R . .
C41 C 0.3869(5) -0.16630(18) 0.78012(16) 0.0392(7) Uani 1 1 d . . .
H41 H 0.4072 -0.2180 0.7383 0.047 Uiso 1 1 calc R . .
C42 C 0.5610(5) -0.0954(2) 0.81318(16) 0.0394(7) Uani 1 1 d . . .
H42 H 0.7024 -0.0996 0.7926 0.047 Uiso 1 1 calc R . .
C19 C 0.0787(5) 0.4886(2) 0.28975(17) 0.0419(7) Uani 1 1 d . . .
H19 H 0.1919 0.5187 0.2734 0.050 Uiso 1 1 calc R . .
C20 C 0.4408(5) 0.04716(19) 0.59687(18) 0.0422(7) Uani 1 1 d . . .
H20 H 0.5075 0.0296 0.5523 0.051 Uiso 1 1 calc R . .
C43 C 0.1829(6) -0.1599(2) 0.80955(17) 0.0457(7) Uani 1 1 d . . .
H43 H 0.0570 -0.2072 0.7883 0.055 Uiso 1 1 calc R . .
C44 C 0.1633(5) -0.08316(19) 0.87105(16) 0.0397(7) Uani 1 1 d . . .
H44 H 0.0235 -0.0777 0.8925 0.048 Uiso 1 1 calc R . .
C45 C 0.1338(7) 0.6754(2) 1.22012(18) 0.0530(8) Uani 1 1 d . . .
H45 H 0.0059 0.7073 1.2334 0.064 Uiso 1 1 calc R . .
C21 C 0.5379(7) 0.0347(3) 0.6539(3) 0.0760(13) Uani 1 1 d . . .
H21 H 0.6766 0.0084 0.6493 0.091 Uiso 1 1 calc R . .
N4 N 0.1364(6) 0.10966(18) 0.66561(17) 0.0631(8) Uani 1 1 d . . .
C23 C 0.2483(10) 0.0939(2) 0.72423(19) 0.0803(16) Uani 1 1 d . . .
H23 H 0.1819 0.1090 0.7688 0.096 Uiso 1 1 calc R . .
C46 C 0.1144(5) 0.60227(19) 1.15413(16) 0.0399(7) Uani 1 1 d . . .
H46 H -0.0278 0.5826 1.1215 0.048 Uiso 1 1 calc R . .
C47 C 0.3382(8) 0.7021(2) 1.26649(18) 0.0594(10) Uani 1 1 d . . .
H47 H 0.3566 0.7527 1.3126 0.071 Uiso 1 1 calc R . .
C48 C 0.5161(7) 0.6537(3) 1.24446(19) 0.0608(10) Uani 1 1 d . . .
H48 H 0.6576 0.6717 1.2773 0.073 Uiso 1 1 calc R . .
C24 C 0.4489(10) 0.0576(3) 0.7177(3) 0.0823(16) Uani 1 1 d . . .
H24 H 0.5247 0.0487 0.7576 0.099 Uiso 1 1 calc R . .

loop_
_atom_site_aniso_label
_atom_site_aniso_U_11
_atom_site_aniso_U_22
_atom_site_aniso_U_33
_atom_site_aniso_U_23
_atom_site_aniso_U_13
_atom_site_aniso_U_12
Fe1 0.0276(2) 0.0230(2) 0.0251(2) 0.01053(17) 0.00123(15) 0.00352(15)
Fe2 0.0286(2) 0.0252(2) 0.0266(2) 0.00928(17) 0.00511(16) 0.00482(16)
C1 0.0299(13) 0.0286(13) 0.0314(14) 0.0124(12) -0.0025(11) 0.0048(11)
C25 0.0340(14) 0.0296(13) 0.0246(13) 0.0138(11) 0.0012(11) 0.0077(11)
N1 0.0368(13) 0.0354(12) 0.0323(13) 0.0111(11) 0.0062(10) 0.0038(10)
C27 0.0320(14) 0.0299(13) 0.0247(13) 0.0069(11) 0.0030(11) 0.0029(11)
C28 0.0331(14) 0.0267(12) 0.0263(13) 0.0091(11) 0.0059(10) 0.0040(11)
C2 0.0379(15) 0.0314(14) 0.0269(13) 0.0135(12) 0.0080(11) 0.0066(11)
C3 0.0421(15) 0.0224(12) 0.0311(14) 0.0115(11) 0.0033(11) -0.0013(11)
N2 0.0340(12) 0.0332(12) 0.0307(12) 0.0123(10) 0.0024(9) 0.0041(10)
C29 0.0445(16) 0.0316(14) 0.0273(14) 0.0121(12) 0.0108(12) 0.0055(12)
C5 0.0334(14) 0.0265(12) 0.0234(13) 0.0099(11) -0.0002(10) 0.0042(11)
C6 0.0407(15) 0.0257(13) 0.0298(14) 0.0106(12) -0.0040(12) 0.0003(11)
C30 0.0330(14) 0.0291(13) 0.0265(13) 0.0064(11) 0.0028(11) 0.0019(11)
C7 0.0357(14) 0.0296(13) 0.0283(13) 0.0172(12) -0.0025(11) 0.0001(11)
C8 0.0460(16) 0.0255(13) 0.0233(13) 0.0074(11) 0.0009(11) 0.0069(12)
C31 0.0307(14) 0.0313(13) 0.0292(14) 0.0081(12) 0.0086(11) 0.0049(11)
C9 0.0317(14) 0.0308(13) 0.0306(14) 0.0119(12) -0.0033(11) -0.0058(11)
C32 0.0383(15) 0.0275(13) 0.0295(14) 0.0163(12) -0.0006(11) 0.0012(11)
C33 0.0442(16) 0.0301(13) 0.0266(14) 0.0103(12) 0.0086(12) 0.0097(12)
C10 0.0340(14) 0.0209(12) 0.0280(13) 0.0079(11) 0.0034(11) 0.0075(10)
C11 0.0248(13) 0.0353(14) 0.0304(14) 0.0150(12) -0.0024(10) 0.0006(11)
C34 0.0326(14) 0.0268(12) 0.0236(13) 0.0065(11) 0.0059(10) 0.0077(10)
C12 0.0322(15) 0.0394(15) 0.0442(17) 0.0198(14) 0.0007(12) 0.0025(12)
N3 0.0400(14) 0.0527(15) 0.0459(16) 0.0236(14) -0.0051(12) -0.0021(12)
C13 0.0433(16) 0.0313(14) 0.0315(15) 0.0144(12) 0.0026(12) 0.0102(12)
C36 0.0356(15) 0.0318(14) 0.0328(14) 0.0109(12) 0.0100(11) 0.0019(12)
C14 0.0500(18) 0.0378(15) 0.0291(14) 0.0179(13) 0.0050(12) 0.0116(13)
C37 0.0464(16) 0.0305(13) 0.0281(14) 0.0120(12) 0.0060(12) 0.0124(12)
C38 0.0438(17) 0.0342(14) 0.0350(15) 0.0148(13) 0.0058(12) 0.0034(12)
C39 0.0325(14) 0.0296(13) 0.0331(14) 0.0095(12) 0.0080(11) 0.0093(11)
C15 0.0303(14) 0.0389(15) 0.0284(14) 0.0145(12) 0.0048(11) 0.0056(12)
C16 0.0418(15) 0.0280(13) 0.0264(13) 0.0097(11) 0.0057(11) 0.0108(11)
C17 0.0478(17) 0.0349(15) 0.0414(16) 0.0218(14) -0.0041(13) -0.0059(13)
C40 0.0405(15) 0.0334(14) 0.0275(14) 0.0117(12) 0.0040(11) 0.0113(12)
C18 0.0351(15) 0.0388(15) 0.0336(15) 0.0130(13) -0.0030(12) 0.0059(12)
C41 0.0564(19) 0.0290(14) 0.0316(15) 0.0102(12) 0.0104(13) 0.0105(13)
C42 0.0359(15) 0.0480(17) 0.0357(16) 0.0160(14) 0.0115(12) 0.0140(13)
C19 0.0449(17) 0.0422(16) 0.0477(17) 0.0284(15) 0.0086(13) 0.0027(13)
C20 0.0427(17) 0.0372(15) 0.0554(19) 0.0245(15) 0.0156(14) 0.0143(13)
C43 0.0529(19) 0.0357(15) 0.0389(17) 0.0093(14) 0.0060(14) -0.0082(14)
C44 0.0356(15) 0.0412(16) 0.0396(16) 0.0137(14) 0.0125(12) 0.0017(13)
C45 0.079(3) 0.0430(17) 0.0444(19) 0.0216(16) 0.0147(17) 0.0239(17)
C21 0.052(2) 0.065(3) 0.123(4) 0.056(3) -0.009(2) 0.0087(19)
N4 0.092(2) 0.0397(15) 0.0578(19) 0.0167(15) 0.0317(17) 0.0075(15)
C23 0.157(5) 0.041(2) 0.0303(19) 0.0045(16) 0.034(2) -0.016(3)
C46 0.0451(17) 0.0382(15) 0.0343(16) 0.0133(14) 0.0000(13) 0.0100(13)
C47 0.104(3) 0.0321(16) 0.0334(17) 0.0094(14) 0.0071(19) -0.0074(19)
C48 0.064(2) 0.067(2) 0.041(2) 0.0243(19) -0.0164(17) -0.025(2)
C24 0.120(4) 0.056(2) 0.068(3) 0.040(2) -0.038(3) -0.020(3)

loop_
_atom_type_symbol
_atom_type_description
_atom_type_scat_dispersion_real
_atom_type_scat_dispersion_imag
_atom_type_scat_source
C C 0.0033 0.0016 'International Tables Vol C Tables 4.2.6.8 and 6.1.1.4'
N N 0.0061 0.0033 'International Tables Vol C Tables 4.2.6.8 and 6.1.1.4'
H H 0.0000 0.0000 'International Tables Vol C Tables 4.2.6.8 and 6.1.1.4'
Fe Fe 0.3463 0.8444 'International Tables Vol C Tables 4.2.6.8 and 6.1.1.4'

loop_
_geom_angle_atom_site_label_1
_geom_angle_atom_site_label_2
_geom_angle_atom_site_label_3
_geom_angle
_geom_angle_site_symmetry_1
_geom_angle_site_symmetry_3
_geom_angle_publ_flag
C16 Fe1 C7 123.94(11) . . ?
C16 Fe1 C15 160.74(11) . . ?
C7 Fe1 C15 40.77(11) . . ?
C16 Fe1 C8 157.14(11) . . ?
C7 Fe1 C8 68.56(10) . . ?
C15 Fe1 C8 40.65(11) . . ?
C16 Fe1 C1 107.43(11) . . ?
C7 Fe1 C1 40.84(10) . . ?
C15 Fe1 C1 68.50(11) . . ?
C8 Fe1 C1 68.41(11) . . ?
C16 Fe1 C5 68.77(10) . . ?
C7 Fe1 C5 157.83(11) . . ?
C15 Fe1 C5 121.71(11) . . ?
C8 Fe1 C5 106.86(10) . . ?
C1 Fe1 C5 159.58(10) . . ?
C16 Fe1 C2 40.78(10) . . ?
C7 Fe1 C2 160.34(11) . . ?
C15 Fe1 C2 157.22(11) . . ?
C8 Fe1 C2 121.38(10) . . ?
C1 Fe1 C2 123.47(11) . . ?
C5 Fe1 C2 40.68(10) . . ?
C16 Fe1 C9 122.04(12) . . ?
C7 Fe1 C9 68.52(10) . . ?
C15 Fe1 C9 68.04(11) . . ?
C8 Fe1 C9 40.15(11) . . ?
C1 Fe1 C9 40.88(10) . . ?
C5 Fe1 C9 122.84(10) . . ?
C2 Fe1 C9 107.21(11) . . ?
C16 Fe1 C11 68.46(11) . . ?
C7 Fe1 C11 122.20(10) . . ?
C15 Fe1 C11 107.84(11) . . ?
C8 Fe1 C11 123.88(11) . . ?
C1 Fe1 C11 157.97(10) . . ?
C5 Fe1 C11 41.07(10) . . ?
C2 Fe1 C11 68.48(11) . . ?
C9 Fe1 C11 159.77(11) . . ?
C16 Fe1 C6 40.74(11) . . ?
C7 Fe1 C6 107.86(10) . . ?
C15 Fe1 C6 124.25(11) . . ?
C8 Fe1 C6 160.55(12) . . ?
C1 Fe1 C6 122.23(11) . . ?
C5 Fe1 C6 68.84(10) . . ?
C2 Fe1 C6 68.52(11) . . ?
C9 Fe1 C6 158.08(12) . . ?
C11 Fe1 C6 40.59(11) . . ?
C28 Fe2 C33 68.80(10) . . ?
C28 Fe2 C36 69.00(10) . . ?
C33 Fe2 C36 40.81(11) . . ?
C28 Fe2 C40 122.83(10) . . ?
C33 Fe2 C40 158.59(12) . . ?
C36 Fe2 C40 122.44(12) . . ?
C28 Fe2 C39 40.83(10) . . ?
C33 Fe2 C39 68.49(11) . . ?
C36 Fe2 C39 40.85(10) . . ?
C40 Fe2 C39 107.51(11) . . ?
C28 Fe2 C29 107.19(10) . . ?
C33 Fe2 C29 158.97(12) . . ?
C36 Fe2 C29 158.88(12) . . ?
C40 Fe2 C29 40.93(11) . . ?
C39 Fe2 C29 122.83(11) . . ?
C28 Fe2 C34 158.56(11) . . ?
C33 Fe2 C34 107.07(11) . . ?
C36 Fe2 C34 122.49(10) . . ?
C40 Fe2 C34 68.73(10) . . ?
C39 Fe2 C34 159.06(11) . . ?
C29 Fe2 C34 68.70(10) . . ?
C28 Fe2 C27 40.73(10) . . ?
C33 Fe2 C27 40.82(11) . . ?
C36 Fe2 C27 68.71(11) . . ?
C40 Fe2 C27 159.16(11) . . ?
C39 Fe2 C27 68.37(11) . . ?
C29 Fe2 C27 122.80(11) . . ?
C34 Fe2 C27 122.51(10) . . ?
C28 Fe2 C31 122.48(11) . . ?
C33 Fe2 C31 123.08(11) . . ?
C36 Fe2 C31 159.15(11) . . ?
C40 Fe2 C31 68.36(11) . . ?
C39 Fe2 C31 158.68(11) . . ?
C29 Fe2 C31 40.38(11) . . ?
C34 Fe2 C31 40.88(10) . . ?
C27 Fe2 C31 107.62(11) . . ?
C28 Fe2 C30 158.95(11) . . ?
C33 Fe2 C30 122.71(11) . . ?
C36 Fe2 C30 107.21(11) . . ?
C40 Fe2 C30 40.48(10) . . ?
C39 Fe2 C30 122.90(11) . . ?
C29 Fe2 C30 68.46(11) . . ?
C34 Fe2 C30 40.97(10) . . ?
C27 Fe2 C30 158.96(11) . . ?
C31 Fe2 C30 68.43(11) . . ?
C9 C1 C7 107.9(2) . . ?
C9 C1 Fe1 69.86(14) . . ?
C7 C1 Fe1 70.05(14) . . ?
N1 C25 C44 121.6(3) . . ?
N1 C25 C37 116.9(2) . . ?
C44 C25 C37 121.5(3) . . ?
C42 N1 C25 117.5(2) . . ?
C33 C27 C28 108.1(2) . . ?
C33 C27 Fe2 69.25(15) . . ?
C28 C27 Fe2 69.42(15) . . ?
C39 C28 C27 107.7(2) . . ?
C39 C28 C38 126.5(2) . . ?
C27 C28 C38 125.7(2) . . ?
C39 C28 Fe2 69.82(15) . . ?
C27 C28 Fe2 69.85(15) . . ?
C38 C28 Fe2 129.32(19) . . ?
C16 C2 C5 108.4(2) . . ?
C16 C2 Fe1 69.42(14) . . ?
C5 C2 Fe1 69.66(14) . . ?
N4 C3 C20 123.3(3) . . ?
N4 C3 C17 119.0(3) . . ?
C20 C3 C17 117.7(3) . . ?
C18 N2 C10 116.9(2) . . ?
C40 C29 C31 108.0(2) . . ?
C40 C29 Fe2 69.51(15) . . ?
C31 C29 Fe2 69.99(15) . . ?
C2 C5 C11 107.5(2) . . ?
C2 C5 C13 126.4(2) . . ?
C11 C5 C13 126.1(2) . . ?
C2 C5 Fe1 69.66(14) . . ?
C11 C5 Fe1 69.78(13) . . ?
C13 C5 Fe1 125.82(18) . . ?
C11 C6 C16 108.1(2) . . ?
C11 C6 Fe1 69.98(15) . . ?
C16 C6 Fe1 69.40(14) . . ?
C40 C30 C34 108.2(2) . . ?
C40 C30 Fe2 69.37(15) . . ?
C34 C30 Fe2 69.55(14) . . ?
C15 C7 C1 107.4(2) . . ?
C15 C7 C17 126.5(3) . . ?
C1 C7 C17 126.1(3) . . ?
C15 C7 Fe1 69.52(14) . . ?
C1 C7 Fe1 69.11(13) . . ?
C17 C7 Fe1 127.83(18) . . ?
C9 C8 C15 108.3(2) . . ?
C9 C8 Fe1 69.98(15) . . ?
C15 C8 Fe1 69.80(16) . . ?
C29 C31 C34 108.7(2) . . ?
C29 C31 Fe2 69.63(15) . . ?
C34 C31 Fe2 69.78(15) . . ?
C8 C9 C1 108.3(2) . . ?
C8 C9 Fe1 69.87(15) . . ?
C1 C9 Fe1 69.26(14) . . ?
N3 C32 C46 121.9(3) . . ?
N3 C32 C38 116.1(3) . . ?
C46 C32 C38 121.9(2) . . ?
C27 C33 C36 108.3(2) . . ?
C27 C33 Fe2 69.94(15) . . ?
C36 C33 Fe2 69.82(15) . . ?
N2 C10 C12 122.2(2) . . ?
N2 C10 C13 116.6(2) . . ?
C12 C10 C13 121.2(2) . . ?
C6 C11 C5 107.9(2) . . ?
C6 C11 Fe1 69.43(14) . . ?
C5 C11 Fe1 69.15(14) . . ?
C31 C34 C30 106.9(2) . . ?
C31 C34 C37 126.7(2) . . ?
C30 C34 C37 126.3(2) . . ?
C31 C34 Fe2 69.34(15) . . ?
C30 C34 Fe2 69.48(15) . . ?
C37 C34 Fe2 128.03(18) . . ?
C10 C12 C19 119.6(3) . . ?
C32 N3 C48 116.5(3) . . ?
C5 C13 C10 112.1(2) . . ?
C39 C36 C33 107.5(2) . . ?
C39 C36 Fe2 69.73(15) . . ?
C33 C36 Fe2 69.38(15) . . ?
C19 C14 C18 118.2(2) . . ?
C34 C37 C25 111.2(2) . . ?
C32 C38 C28 110.8(2) . . ?
C28 C39 C36 108.3(2) . . ?
C28 C39 Fe2 69.35(15) . . ?
C36 C39 Fe2 69.43(15) . . ?
C7 C15 C8 108.1(2) . . ?
C7 C15 Fe1 69.71(15) . . ?
C8 C15 Fe1 69.54(15) . . ?
C2 C16 C6 108.1(2) . . ?
C2 C16 Fe1 69.80(15) . . ?
C6 C16 Fe1 69.86(15) . . ?
C3 C17 C7 110.5(2) . . ?
C29 C40 C30 108.1(2) . . ?
C29 C40 Fe2 69.55(15) . . ?
C30 C40 Fe2 70.15(15) . . ?
N2 C18 C14 124.4(2) . . ?
C43 C41 C42 117.7(3) . . ?
N1 C42 C41 124.5(3) . . ?
C14 C19 C12 118.6(3) . . ?
C21 C20 C3 118.4(3) . . ?
C41 C43 C44 118.8(3) . . ?
C25 C44 C43 120.0(3) . . ?
C47 C45 C46 119.3(3) . . ?
C24 C21 C20 122.9(4) . . ?
C3 N4 C23 115.4(3) . . ?
C24 C23 N4 121.1(4) . . ?
C45 C46 C32 119.8(3) . . ?
C48 C47 C45 117.8(3) . . ?
C47 C48 N3 124.7(3) . . ?
C21 C24 C23 118.9(4) . . ?

loop_
_geom_bond_atom_site_label_1
_geom_bond_atom_site_label_2
_geom_bond_distance
_geom_bond_site_symmetry_2
_geom_bond_publ_flag
Fe1 C16 2.041(3) . ?
Fe1 C7 2.050(2) . ?
Fe1 C15 2.048(3) . ?
Fe1 C8 2.044(3) . ?
Fe1 C1 2.038(2) . ?
Fe1 C5 2.046(2) . ?
Fe1 C2 2.046(2) . ?
Fe1 C9 2.046(3) . ?
Fe1 C11 2.054(2) . ?
Fe1 C6 2.047(3) . ?
Fe2 C28 2.037(3) . ?
Fe2 C33 2.034(3) . ?
Fe2 C36 2.039(3) . ?
Fe2 C40 2.042(3) . ?
Fe2 C39 2.043(3) . ?
Fe2 C29 2.042(3) . ?
Fe2 C34 2.053(3) . ?
Fe2 C27 2.043(3) . ?
Fe2 C31 2.047(3) . ?
Fe2 C30 2.052(3) . ?
C1 C9 1.426(4) . ?
C1 C7 1.426(4) . ?
C25 N1 1.336(3) . ?
C25 C44 1.373(4) . ?
C25 C37 1.510(4) . ?
N1 C42 1.336(4) . ?
C27 C33 1.421(4) . ?
C27 C28 1.420(4) . ?
C28 C39 1.423(4) . ?
C28 C38 1.511(4) . ?
C2 C16 1.424(4) . ?
C2 C5 1.422(4) . ?
C3 N4 1.360(4) . ?
C3 C20 1.361(4) . ?
C3 C17 1.501(4) . ?
N2 C18 1.343(3) . ?
N2 C10 1.343(3) . ?
C29 C40 1.428(4) . ?
C29 C31 1.412(4) . ?
C5 C11 1.438(4) . ?
C5 C13 1.503(4) . ?
C6 C11 1.422(4) . ?
C6 C16 1.423(4) . ?
C30 C40 1.416(4) . ?
C30 C34 1.437(4) . ?
C7 C15 1.427(4) . ?
C7 C17 1.508(3) . ?
C8 C9 1.404(4) . ?
C8 C15 1.421(4) . ?
C31 C34 1.432(4) . ?
C32 N3 1.333(4) . ?
C32 C46 1.385(4) . ?
C32 C38 1.516(4) . ?
C33 C36 1.420(4) . ?
C10 C12 1.386(4) . ?
C10 C13 1.513(3) . ?
C34 C37 1.502(3) . ?
C12 C19 1.388(4) . ?
N3 C48 1.350(5) . ?
C36 C39 1.425(4) . ?
C14 C19 1.374(4) . ?
C14 C18 1.378(4) . ?
C41 C43 1.368(4) . ?
C41 C42 1.371(4) . ?
C20 C21 1.329(5) . ?
C43 C44 1.387(4) . ?
C45 C47 1.361(5) . ?
C45 C46 1.368(4) . ?
C21 C24 1.341(7) . ?
N4 C23 1.420(6) . ?
C23 C24 1.359(7) . ?
C47 C48 1.366(6) . ?
